data_1566768
loop_
_publ_author_name
'Naeem, Marilyn'
'Chadeayne, Andrew R.'
'Golen, James A.'
'Manke, David R.'

_publ_section_title
;
 Bis(oxotremorine) fumarate bis(fumaric acid)
;
_journal_coeditor_code ZL4049
_journal_issue 4
_journal_name_full IUCrData
_journal_paper_doi 10.1107/S2414314622003649
_journal_volume 7
_journal_year 2022
_chemical_formula_iupac '2C12 H19 N2 O +, C4 H2 O4 2-, 2C4 H4 O4'
_chemical_formula_moiety '2(C12 H19 N2 O +), C4 H2 O4 2-, 2(C4 H4 O4)'
_chemical_formula_sum 'C36 H48 N4 O14'
_chemical_formula_weight 760.78
_chemical_name_common
;
Bis(oxotremorine) fumarate bis(fumaric acid)
;
_chemical_name_systematic
;
1-[4-(2-Oxopyrrolidin-1-yl)but-2-ynyl]pyrrolidinium
(2<i>E</i>)-but-2-enedioate bis[(2<i>E</i>)-but-2-enedioic acid]
;
_space_group_crystal_system triclinic
_space_group_IT_number 2
_space_group_name_Hall '-P 1'
_space_group_name_H-M_alt 'P -1'
_atom_sites_solution_hydrogens mixed
_atom_sites_solution_primary direct
_atom_sites_solution_secondary difmap
_audit_creation_method
;
Olex2 1.3
(compiled 2020.11.12 svn.r5f609507 for OlexSys, GUI svn.r6408)
;
_cell_angle_alpha 94.922(2)
_cell_angle_beta 90.428(2)
_cell_angle_gamma 98.945(2)
_cell_formula_units_Z 1
_cell_length_a 6.0921(3)
_cell_length_b 8.5778(5)
_cell_length_c 18.7260(11)
_cell_measurement_reflns_used 9070
_cell_measurement_temperature 297(2)
_cell_measurement_theta_max 25.74
_cell_measurement_theta_min 2.56
_cell_volume 962.88(9)
_computing_cell_refinement
;
SAINT (Bruker, 2018)
;
_computing_data_collection
;
APEX3 (Bruker, 2018)
;
_computing_data_reduction
;
SAINT (Bruker, 2018)
;
_computing_molecular_graphics
;
<i>OLEX2</i> (Dolomanov <i>et al.</i>,  2009)
;
_computing_publication_material
;
publCIF (Westrip, 2010)
;
_computing_structure_refinement
;
SHELXL2018 (Sheldrick, 2015b)
;
_computing_structure_solution
;
SHELXT2014 (Sheldrick, 2015a)
;
_diffrn_ambient_temperature 297.15
_diffrn_measured_fraction_theta_full 0.989
_diffrn_measured_fraction_theta_max 0.987
_diffrn_measurement_device_type 'Bruker D8 Venture CMOS'
_diffrn_measurement_method '\f and \w scans'
_diffrn_radiation_type MoK\a
_diffrn_radiation_wavelength 0.71073
_diffrn_reflns_av_R_equivalents 0.0346
_diffrn_reflns_av_unetI/netI 0.0187
_diffrn_reflns_limit_h_max 7
_diffrn_reflns_limit_h_min -7
_diffrn_reflns_limit_k_max 10
_diffrn_reflns_limit_k_min -10
_diffrn_reflns_limit_l_max 22
_diffrn_reflns_limit_l_min -22
_diffrn_reflns_number 27417
_diffrn_reflns_theta_full 25.242
_diffrn_reflns_theta_max 25.765
_diffrn_reflns_theta_min 2.560
_diffrn_source_current 30.0
_diffrn_source_power 1.5
_diffrn_source_voltage 50.0
_diffrn_standards_number 0
_exptl_absorpt_coefficient_mu 0.102
_exptl_absorpt_correction_T_max 0.7453
_exptl_absorpt_correction_T_min 0.7167
_exptl_absorpt_correction_type multi-scan
_exptl_absorpt_process_details
;
(SADABS; Bruker, 2018)
;
_exptl_crystal_colour colourless
_exptl_crystal_density_diffrn 1.312
_exptl_crystal_description block
_exptl_crystal_F_000 404
_exptl_crystal_size_max 0.30
_exptl_crystal_size_mid 0.20
_exptl_crystal_size_min 0.04
_refine_diff_density_max 0.182
_refine_diff_density_min -0.153
_refine_ls_extinction_method none
_refine_ls_goodness_of_fit_ref 1.033
_refine_ls_hydrogen_treatment mixed
_refine_ls_matrix_type full
_refine_ls_number_parameters 269
_refine_ls_number_reflns 3651
_refine_ls_number_restraints 8
_refine_ls_restrained_S_all 1.032
_refine_ls_R_factor_all 0.0545
_refine_ls_R_factor_gt 0.0421
_refine_ls_shift/su_max 0.000
_refine_ls_shift/su_mean 0.000
_refine_ls_structure_factor_coef Fsqd
_refine_ls_weighting_details 'w=1/[\s^2^(Fo^2^)+(0.0473P)^2^+0.2757P] where P=(Fo^2^+2Fc^2^)/3'
_refine_ls_weighting_scheme calc
_refine_ls_wR_factor_gt 0.1011
_refine_ls_wR_factor_ref 0.1089
_reflns_number_gt 2975
_reflns_number_total 3651
_reflns_threshold_expression 'I > 2\s(I)'
_cod_data_source_file zl4049sup1.cif
_cod_data_source_block I
_cod_database_code 1566768
_shelx_space_group_comment
;
The symmetry employed for this shelxl refinement is uniquely defined
by the following loop, which should always be used as a source of
symmetry information in preference to the above space-group names.
They are only intended as comments.
;
_shelx_estimated_absorpt_t_min 0.970
_shelx_estimated_absorpt_t_max 0.996

loop_
_space_group_symop_operation_xyz
'x, y, z'
'-x, -y, -z'

loop_
_atom_site_type_symbol
_atom_site_label
_atom_site_fract_x
_atom_site_fract_y
_atom_site_fract_z
_atom_site_U_iso_or_equiv
_atom_site_adp_type
_atom_site_calc_flag
_atom_site_occupancy
_atom_site_disorder_assembly
_atom_site_disorder_group
O O2 0.1880(2) 0.32007(19) 0.36008(8) 0.0785(5) Uani d 1 . .
O O3 0.5181(2) 0.34987(18) 0.41423(7) 0.0648(4) Uani d 1 . .
O O4 0.69301(19) 0.57836(15) 0.18323(6) 0.0575(3) Uani d 1 . .
O O5 1.0269(2) 0.56449(19) 0.22771(8) 0.0732(4) Uani d 1 . .
C C15 0.7126(3) 0.45921(19) 0.29059(8) 0.0457(4) Uani d 1 . .
H H15 0.798508 0.415501 0.322444 0.055 Uiso calc 1 . .
C C13 0.3847(3) 0.36674(19) 0.36123(9) 0.0466(4) Uani d 1 . .
C C14 0.4977(3) 0.44695(18) 0.30158(8) 0.0453(4) Uani d 1 . .
H H14 0.411762 0.491313 0.269994 0.054 Uiso calc 1 . .
C C16 0.8265(3) 0.53832(18) 0.23060(8) 0.0445(4) Uani d 1 . .
O O1 0.3504(2) 0.16999(17) 0.50962(7) 0.0673(4) Uani d 1 . .
N N1 0.12900(19) 0.08762(16) 0.60010(6) 0.0421(3) Uani d 1 . .
N N2 0.65707(19) 0.00872(15) 0.85784(6) 0.0380(3) Uani d 1 . .
C C2 0.0229(3) 0.2911(2) 0.54231(10) 0.0578(5) Uani d 1 . .
H H2A -0.043039 0.281057 0.494497 0.069 Uiso calc 1 . .
H H2B 0.094453 0.399740 0.553553 0.069 Uiso calc 1 . .
C C1 0.1861(2) 0.17907(19) 0.54731(8) 0.0445(4) Uani d 1 . .
C C3 -0.1513(3) 0.2442(3) 0.59673(12) 0.0758(6) Uani d 1 . .
H H3A -0.168967 0.334814 0.629641 0.091 Uiso calc 1 . .
H H3B -0.293254 0.203854 0.572933 0.091 Uiso calc 1 . .
C C4 -0.0716(3) 0.1172(2) 0.63662(10) 0.0576(4) Uani d 1 . .
H H4A -0.039682 0.153881 0.686613 0.069 Uiso calc 1 . .
H H4B -0.181912 0.022144 0.633910 0.069 Uiso calc 1 . .
C C5 0.2587(3) -0.02922(19) 0.62190(8) 0.0458(4) Uani d 1 . .
H H5A 0.370750 -0.043844 0.586468 0.055 Uiso calc 1 . .
H H5B 0.162152 -0.129865 0.623917 0.055 Uiso calc 1 . .
C C6 0.3680(2) 0.01937(19) 0.69249(8) 0.0453(4) Uani d 1 . .
C C7 0.4569(3) 0.0611(2) 0.74894(9) 0.0476(4) Uani d 1 . .
C C8 0.5696(3) 0.1275(2) 0.81681(9) 0.0526(4) Uani d 1 . .
H H8A 0.466071 0.177765 0.846459 0.063 Uiso calc 1 . .
H H8B 0.691969 0.208802 0.806785 0.063 Uiso calc 1 . .
C C9 0.8224(3) -0.0784(2) 0.82116(8) 0.0463(4) Uani d 1 . .
H H9A 0.963732 -0.010026 0.817488 0.056 Uiso calc 1 . .
H H9B 0.769788 -0.122425 0.773541 0.056 Uiso calc 1 . .
C C10 0.8423(3) -0.2081(3) 0.86974(11) 0.0690(5) Uani d 1 . .
H H10A 0.867468 -0.304045 0.841843 0.083 Uiso calc 1 . .
H H10B 0.964896 -0.175271 0.903809 0.083 Uiso calc 1 . .
C C11 0.6245(3) -0.2359(3) 0.90830(12) 0.0729(6) Uani d 1 . .
H H11A 0.548597 -0.343053 0.896019 0.087 Uiso calc 1 . .
H H11B 0.649915 -0.220532 0.959802 0.087 Uiso calc 1 . .
C C12 0.4880(3) -0.1170(2) 0.88405(9) 0.0561(4) Uani d 1 . .
H H12A 0.383755 -0.164457 0.845940 0.067 Uiso calc 1 . .
H H12B 0.406420 -0.074741 0.923545 0.067 Uiso calc 1 . .
H H4 0.773(3) 0.632(3) 0.1495(10) 0.089(7) Uiso d 1 . .
H H3 0.440(4) 0.291(3) 0.4458(11) 0.098(8) Uiso d 1 . .
H H2 0.724(3) 0.068(2) 0.8967(10) 0.053(5) Uiso d 1 . .
O O6 0.8934(4) 0.7598(3) 0.10050(12) 0.0504(5) Uani d 0.855(4) A 1
O O7 1.1822(4) 0.7858(2) 0.02939(11) 0.0519(4) Uani d 0.855(4) A 1
C C17 1.0122(5) 0.7065(2) 0.05155(12) 0.0381(5) Uani d 0.855(4) A 1
C C18 0.9417(3) 0.5389(2) 0.02174(10) 0.0442(5) Uani d 0.855(4) A 1
H H18 0.804798 0.487027 0.035288 0.053 Uiso calc 0.855(4) A 1
O O6A 0.939(3) 0.737(2) 0.0861(11) 0.0504(5) Uani d 0.145(4) A 2
O O7A 1.239(2) 0.8253(18) 0.0278(9) 0.0519(4) Uani d 0.145(4) A 2
C C17A 1.096(3) 0.7175(18) 0.0433(9) 0.0381(5) Uani d 0.145(4) A 2
C C18A 1.074(2) 0.5595(14) 0.0004(6) 0.0442(5) Uani d 0.145(4) A 2
H H18A 1.189497 0.548224 -0.030918 0.053 Uiso calc 0.145(4) A 2

loop_
_atom_site_aniso_label
_atom_site_aniso_U_11
_atom_site_aniso_U_22
_atom_site_aniso_U_33
_atom_site_aniso_U_12
_atom_site_aniso_U_13
_atom_site_aniso_U_23
O2 0.0462(7) 0.1052(12) 0.0848(10) -0.0063(7) -0.0006(6) 0.0461(9)
O3 0.0503(7) 0.0919(10) 0.0556(7) 0.0070(6) 0.0046(6) 0.0340(7)
O4 0.0508(7) 0.0692(8) 0.0536(7) 0.0034(6) 0.0024(5) 0.0224(6)
O5 0.0460(7) 0.0988(11) 0.0808(9) 0.0140(7) 0.0119(6) 0.0357(8)
C15 0.0460(8) 0.0463(9) 0.0464(9) 0.0088(7) 0.0000(7) 0.0097(7)
C13 0.0450(9) 0.0450(9) 0.0518(9) 0.0094(7) 0.0042(7) 0.0119(7)
C14 0.0485(9) 0.0434(8) 0.0455(8) 0.0073(7) 0.0010(7) 0.0118(7)
C16 0.0447(9) 0.0417(8) 0.0481(9) 0.0090(7) 0.0054(7) 0.0043(7)
O1 0.0591(7) 0.0944(10) 0.0584(8) 0.0248(7) 0.0179(6) 0.0389(7)
N1 0.0367(6) 0.0536(8) 0.0374(7) 0.0076(5) 0.0000(5) 0.0113(6)
N2 0.0371(6) 0.0446(7) 0.0316(6) 0.0043(5) -0.0009(5) 0.0029(5)
C2 0.0654(11) 0.0583(11) 0.0530(10) 0.0192(9) -0.0103(8) 0.0070(8)
C1 0.0422(8) 0.0542(9) 0.0372(8) 0.0050(7) -0.0054(6) 0.0096(7)
C3 0.0560(11) 0.0972(16) 0.0831(14) 0.0325(11) 0.0053(10) 0.0203(12)
C4 0.0504(9) 0.0678(11) 0.0563(10) 0.0127(8) 0.0130(8) 0.0077(8)
C5 0.0472(8) 0.0510(9) 0.0409(8) 0.0088(7) -0.0014(7) 0.0115(7)
C6 0.0423(8) 0.0526(9) 0.0438(9) 0.0090(7) 0.0019(7) 0.0178(7)
C7 0.0446(8) 0.0573(10) 0.0439(9) 0.0126(7) -0.0001(7) 0.0138(7)
C8 0.0626(10) 0.0514(10) 0.0463(9) 0.0166(8) -0.0070(8) 0.0060(7)
C9 0.0411(8) 0.0559(10) 0.0412(8) 0.0090(7) 0.0030(6) -0.0020(7)
C10 0.0741(13) 0.0688(13) 0.0702(12) 0.0277(10) -0.0078(10) 0.0112(10)
C11 0.0741(13) 0.0640(12) 0.0794(14) -0.0056(10) -0.0103(11) 0.0305(11)
C12 0.0410(8) 0.0748(12) 0.0499(9) -0.0049(8) 0.0030(7) 0.0164(8)
O6 0.0583(12) 0.0436(10) 0.0486(13) 0.0053(7) 0.0167(7) 0.0044(8)
O7 0.0575(14) 0.0492(13) 0.0408(7) -0.0149(9) 0.0115(9) -0.0009(9)
C17 0.0421(14) 0.0411(9) 0.0297(10) 0.0013(10) -0.0020(11) 0.0048(7)
C18 0.0432(10) 0.0447(11) 0.0402(10) -0.0065(8) 0.0062(8) 0.0030(8)
O6A 0.0583(12) 0.0436(10) 0.0486(13) 0.0053(7) 0.0167(7) 0.0044(8)
O7A 0.0575(14) 0.0492(13) 0.0408(7) -0.0149(9) 0.0115(9) -0.0009(9)
C17A 0.0421(14) 0.0411(9) 0.0297(10) 0.0013(10) -0.0020(11) 0.0048(7)
C18A 0.0432(10) 0.0447(11) 0.0402(10) -0.0065(8) 0.0062(8) 0.0030(8)

loop_
_atom_type_symbol
_atom_type_description
_atom_type_scat_dispersion_real
_atom_type_scat_dispersion_imag
_atom_type_scat_source
C C 0.0033 0.0016 'International Tables Vol C Tables 4.2.6.8 and 6.1.1.4'
H H 0.0000 0.0000 'International Tables Vol C Tables 4.2.6.8 and 6.1.1.4'
N N 0.0061 0.0033 'International Tables Vol C Tables 4.2.6.8 and 6.1.1.4'
O O 0.0106 0.0060 'International Tables Vol C Tables 4.2.6.8 and 6.1.1.4'

loop_
_geom_angle_atom_site_label_1
_geom_angle_atom_site_label_2
_geom_angle_atom_site_label_3
_geom_angle_site_symmetry_1
_geom_angle_site_symmetry_3
_geom_angle
_geom_angle_publ_flag
C13 O3 H3 . . 108.7(16) ?
C16 O4 H4 . . 110.0(15) ?
C14 C15 H15 . . 117.9 ?
C14 C15 C16 . . 124.13(15) ?
C16 C15 H15 . . 117.9 ?
O2 C13 O3 . . 123.57(15) ?
O2 C13 C14 . . 122.35(15) ?
O3 C13 C14 . . 114.08(14) ?
C15 C14 C13 . . 123.90(15) ?
C15 C14 H14 . . 118.1 ?
C13 C14 H14 . . 118.1 ?
O4 C16 C15 . . 114.39(13) ?
O5 C16 O4 . . 123.90(15) ?
O5 C16 C15 . . 121.70(15) ?
C1 N1 C4 . . 114.58(13) ?
C1 N1 C5 . . 123.48(13) ?
C4 N1 C5 . . 121.90(13) ?
C8 N2 C12 . . 116.01(13) ?
C8 N2 H2 . . 103.0(11) ?
C9 N2 C8 . . 116.32(12) ?
C9 N2 C12 . . 104.70(13) ?
C9 N2 H2 . . 108.6(11) ?
C12 N2 H2 . . 107.8(11) ?
H2A C2 H2B . . 108.8 ?
C1 C2 H2A . . 110.7 ?
C1 C2 H2B . . 110.7 ?
C1 C2 C3 . . 105.11(15) ?
C3 C2 H2A . . 110.7 ?
C3 C2 H2B . . 110.7 ?
O1 C1 N1 . . 123.90(15) ?
O1 C1 C2 . . 126.98(15) ?
N1 C1 C2 . . 109.11(14) ?
C2 C3 H3A . . 110.4 ?
C2 C3 H3B . . 110.4 ?
H3A C3 H3B . . 108.6 ?
C4 C3 C2 . . 106.81(15) ?
C4 C3 H3A . . 110.4 ?
C4 C3 H3B . . 110.4 ?
N1 C4 C3 . . 104.08(14) ?
N1 C4 H4A . . 110.9 ?
N1 C4 H4B . . 110.9 ?
C3 C4 H4A . . 110.9 ?
C3 C4 H4B . . 110.9 ?
H4A C4 H4B . . 109.0 ?
N1 C5 H5A . . 109.3 ?
N1 C5 H5B . . 109.3 ?
N1 C5 C6 . . 111.67(13) ?
H5A C5 H5B . . 107.9 ?
C6 C5 H5A . . 109.3 ?
C6 C5 H5B . . 109.3 ?
C7 C6 C5 . . 178.83(17) ?
C6 C7 C8 . . 174.81(17) ?
N2 C8 H8A . . 108.7 ?
N2 C8 H8B . . 108.7 ?
C7 C8 N2 . . 114.07(14) ?
C7 C8 H8A . . 108.7 ?
C7 C8 H8B . . 108.7 ?
H8A C8 H8B . . 107.6 ?
N2 C9 H9A . . 111.2 ?
N2 C9 H9B . . 111.2 ?
N2 C9 C10 . . 102.94(13) ?
H9A C9 H9B . . 109.1 ?
C10 C9 H9A . . 111.2 ?
C10 C9 H9B . . 111.2 ?
C9 C10 H10A . . 110.5 ?
C9 C10 H10B . . 110.5 ?
H10A C10 H10B . . 108.7 ?
C11 C10 C9 . . 106.06(15) ?
C11 C10 H10A . . 110.5 ?
C11 C10 H10B . . 110.5 ?
C10 C11 H11A . . 110.5 ?
C10 C11 H11B . . 110.5 ?
H11A C11 H11B . . 108.7 ?
C12 C11 C10 . . 106.27(15) ?
C12 C11 H11A . . 110.5 ?
C12 C11 H11B . . 110.5 ?
N2 C12 C11 . . 103.58(13) ?
N2 C12 H12A . . 111.0 ?
N2 C12 H12B . . 111.0 ?
C11 C12 H12A . . 111.0 ?
C11 C12 H12B . . 111.0 ?
H12A C12 H12B . . 109.0 ?
O6 C17 C18 . . 116.8(2) ?
O7 C17 O6 . . 123.1(2) ?
O7 C17 C18 . . 120.1(2) ?
C17 C18 H18 . . 117.8 ?
C18 C18 C17 2_765 . 124.4(2) ?
C18 C18 H18 2_765 . 117.8 ?
O6A C17A C18A . . 116.1(16) ?
O7A C17A O6A . . 123.5(16) ?
O7A C17A C18A . . 119.4(16) ?
C17A C18A H18A . . 114.6 ?
C18A C18A C17A 2_765 . 130.7(16) ?
C18A C18A H18A 2_765 . 114.6 ?

loop_
_geom_bond_atom_site_label_1
_geom_bond_atom_site_label_2
_geom_bond_site_symmetry_2
_geom_bond_distance
_geom_bond_publ_flag
O2 C13 . 1.2026(19) ?
O3 C13 . 1.310(2) ?
O3 H3 . 0.902(10) ?
O4 C16 . 1.3016(19) ?
O4 H4 . 0.914(10) ?
O5 C16 . 1.2092(19) ?
C15 H15 . 0.9300 ?
C15 C14 . 1.316(2) ?
C15 C16 . 1.483(2) ?
C13 C14 . 1.480(2) ?
C14 H14 . 0.9300 ?
O1 C1 . 1.2372(19) ?
N1 C1 . 1.3293(19) ?
N1 C4 . 1.451(2) ?
N1 C5 . 1.452(2) ?
N2 C8 . 1.486(2) ?
N2 C9 . 1.4833(19) ?
N2 C12 . 1.490(2) ?
N2 H2 . 0.908(19) ?
C2 H2A . 0.9700 ?
C2 H2B . 0.9700 ?
C2 C1 . 1.495(2) ?
C2 C3 . 1.510(3) ?
C3 H3A . 0.9700 ?
C3 H3B . 0.9700 ?
C3 C4 . 1.509(3) ?
C4 H4A . 0.9700 ?
C4 H4B . 0.9700 ?
C5 H5A . 0.9700 ?
C5 H5B . 0.9700 ?
C5 C6 . 1.473(2) ?
C6 C7 . 1.185(2) ?
C7 C8 . 1.467(2) ?
C8 H8A . 0.9700 ?
C8 H8B . 0.9700 ?
C9 H9A . 0.9700 ?
C9 H9B . 0.9700 ?
C9 C10 . 1.515(3) ?
C10 H10A . 0.9700 ?
C10 H10B . 0.9700 ?
C10 C11 . 1.511(3) ?
C11 H11A . 0.9700 ?
C11 H11B . 0.9700 ?
C11 C12 . 1.509(3) ?
C12 H12A . 0.9700 ?
C12 H12B . 0.9700 ?
O6 C17 . 1.270(3) ?
O7 C17 . 1.243(2) ?
C17 C18 . 1.492(3) ?
C18 C18 2_765 1.295(4) ?
C18 H18 . 0.9300 ?
O6A C17A . 1.273(14) ?
O7A C17A . 1.222(14) ?
C17A C18A . 1.502(14) ?
C18A C18A 2_765 1.25(2) ?
C18A H18A . 0.9300 ?

loop_
_geom_hbond_atom_site_label_D
_geom_hbond_atom_site_label_H
_geom_hbond_atom_site_label_A
_geom_hbond_site_symmetry_A
_geom_hbond_distance_DH
_geom_hbond_distance_HA
_geom_hbond_distance_DA
_geom_hbond_angle_DHA
_geom_hbond_publ_flag
C14 H14 O5 1_455 0.93 2.65 3.498(2) 151.6 yes
C3 H3B O1 1_455 0.97 2.43 3.381(3) 166.1 yes
C5 H5B O2 2_556 0.97 2.51 3.434(2) 158.6 yes
C8 H8A O4 2_666 0.97 2.54 3.191(2) 124.6 yes
C8 H8A O6 2_666 0.97 2.53 3.456(3) 160.9 yes
C8 H8B O5 2_766 0.97 2.52 3.480(2) 172.6 yes
C9 H9A O6 2_766 0.97 2.56 3.228(3) 126.0 yes
C10 H10A O5 2_756 0.97 2.66 3.624(3) 174.5 yes
C11 H11A O4 2_656 0.97 2.64 3.553(3) 156.9 yes
C12 H12B O7 1_446 0.97 2.68 3.399(2) 131.6 yes
C12 H12B O7A 1_446 0.97 2.37 3.139(15) 135.4 yes
O4 H4 O6 . 0.914(10) 1.584(11) 2.483(2) 167(2) yes
O3 H3 O1 . 0.902(10) 1.687(11) 2.5739(16) 167(2) yes
N2 H2 O6 2_766 0.908(19) 2.554(18) 3.172(3) 125.8(14) yes
N2 H2 O7 2_766 0.908(19) 1.809(19) 2.705(2) 168.3(17) yes
N2 H2 O6A 2_766 0.908(19) 2.43(3) 3.131(19) 133.6(15) yes
N2 H2 O7A 2_766 0.908(19) 1.61(2) 2.489(15) 161.7(17) yes

loop_
_geom_torsion_atom_site_label_1
_geom_torsion_atom_site_label_2
_geom_torsion_atom_site_label_3
_geom_torsion_atom_site_label_4
_geom_torsion_site_symmetry_1
_geom_torsion_site_symmetry_2
_geom_torsion_site_symmetry_3
_geom_torsion_site_symmetry_4
_geom_torsion
_geom_torsion_publ_flag
O2 C13 C14 C15 . . . . -159.84(18) ?
O3 C13 C14 C15 . . . . 19.3(2) ?
C14 C15 C16 O4 . . . . -8.4(2) ?
C14 C15 C16 O5 . . . . 170.45(18) ?
C16 C15 C14 C13 . . . . 179.50(15) ?
N2 C9 C10 C11 . . . . 25.88(19) ?
C2 C3 C4 N1 . . . . -4.8(2) ?
C1 N1 C4 C3 . . . . 2.4(2) ?
C1 N1 C5 C6 . . . . 109.44(16) ?
C1 C2 C3 C4 . . . . 5.5(2) ?
C3 C2 C1 O1 . . . . 176.15(18) ?
C3 C2 C1 N1 . . . . -4.2(2) ?
C4 N1 C1 O1 . . . . -179.16(16) ?
C4 N1 C1 C2 . . . . 1.17(19) ?
C4 N1 C5 C6 . . . . -68.36(19) ?
C5 N1 C1 O1 . . . . 2.9(2) ?
C5 N1 C1 C2 . . . . -176.77(14) ?
C5 N1 C4 C3 . . . . -179.65(16) ?
C8 N2 C9 C10 . . . . -169.44(14) ?
C8 N2 C12 C11 . . . . 168.12(15) ?
C9 N2 C8 C7 . . . . 59.62(19) ?
C9 N2 C12 C11 . . . . 38.48(17) ?
C9 C10 C11 C12 . . . . -2.6(2) ?
C10 C11 C12 N2 . . . . -21.6(2) ?
C12 N2 C8 C7 . . . . -64.18(19) ?
C12 N2 C9 C10 . . . . -39.98(16) ?
O6 C17 C18 C18 . . . 2_765 -171.2(3) ?
O7 C17 C18 C18 . . . 2_765 7.4(4) ?
O6A C17A C18A C18A . . . 2_765 -1(3) ?
O7A C17A C18A C18A . . . 2_765 -169(2) ?

_cod_database_fobs_code 1566768
